data_9012196
loop_
_publ_author_name
'Meetsma, A.'
'de Boer, J. L.'
'van Smaalen, S.'

_publ_section_title
;
 Refinement of the crystal structure of tetragonal Al2Cu
;
_journal_name_full 'Journal of Solid State Chemistry'
_journal_page_first 370
_journal_page_last 372
_journal_paper_doi 10.1016/0022-4596(89)90188-6
_journal_volume 83
_journal_year 1989
_chemical_compound_source Synthetic
_chemical_formula_sum 'Al2 Cu'
_chemical_name_mineral Khatyrkite
_space_group_IT_number 140
_symmetry_space_group_name_Hall '-I 4 2c'
_symmetry_space_group_name_H-M 'I 4/m c m'
_cell_angle_alpha 90
_cell_angle_beta 90
_cell_angle_gamma 90
_cell_formula_units_Z 4
_cell_length_a 6.067
_cell_length_b 6.067
_cell_length_c 4.877
_cell_volume 179.515
_database_code_amcsd 0013668
_exptl_crystal_density_diffrn 4.348
_cod_depositor_comments
;
 Added the _cell_formula_units_Z data item.

 Antanas Vaitkus,
 2021-04-22
;
_cod_original_formula_sum 'Cu Al2'
_cod_database_code 9012196

loop_
_space_group_symop_operation_xyz
x,y,z
1/2+x,1/2+y,1/2+z
-y,-x,1/2+z
1/2-y,1/2-x,+z
y,x,1/2-z
1/2+y,1/2+x,-z
y,-x,-z
1/2+y,1/2-x,1/2-z
-y,x,z
1/2-y,1/2+x,1/2+z
x,-y,1/2+z
1/2+x,1/2-y,+z
-x,y,1/2-z
1/2-x,1/2+y,-z
x,y,-z
1/2+x,1/2+y,1/2-z
-x,-y,z
1/2-x,1/2-y,1/2+z
y,x,1/2+z
1/2+y,1/2+x,+z
-y,-x,1/2-z
1/2-y,1/2-x,-z
-y,x,-z
1/2-y,1/2+x,1/2-z
y,-x,z
1/2+y,1/2-x,1/2+z
-x,y,1/2+z
1/2-x,1/2+y,+z
x,-y,1/2-z
1/2+x,1/2-y,-z
-x,-y,-z
1/2-x,1/2-y,1/2-z

loop_
_atom_site_aniso_label
_atom_site_aniso_U_11
_atom_site_aniso_U_22
_atom_site_aniso_U_33
_atom_site_aniso_U_12
_atom_site_aniso_U_13
_atom_site_aniso_U_23
Cu 0.00870 0.00870 0.00620 0.00000 0.00000 0.00000
Al 0.01040 0.01040 0.01090 -0.00210 0.00000 0.00000

loop_
_atom_site_label
_atom_site_fract_x
_atom_site_fract_y
_atom_site_fract_z
Cu 0.00000 0.00000 0.25000
Al 0.15810 0.65810 0.00000

loop_
_cod_related_entry_id
_cod_related_entry_database
_cod_related_entry_code
1 AMCSD 0013668
